data_7154129
loop_
_publ_author_name
'Yagishita, Fumitoshi'
'Baba, Nozomi'
'Ueda, Yuki'
'Katabira, Satoshi'
'Kasashima, Yoshio'
'Mino, Takashi'
'Sakamoto, Masami'

_publ_section_title
;
 Diastereoselective photodimerization reactions of chromone-2-carboxamides
 to construct a C2-chiral scaffold.
;
_journal_issue 47
_journal_name_full 'Organic &amp; biomolecular chemistry'
_journal_page_first 9644
_journal_page_last 9649
_journal_paper_doi 10.1039/c4ob01827c
_journal_volume 12
_journal_year 2014
_chemical_absolute_configuration rm
_chemical_formula_sum 'C36 H30 N2 O6'
_chemical_formula_weight 586.62
_chemical_melting_point 521.5(5)
_chemical_name_systematic 'Anti-HH photodimer of (R)-N-(1-phenylethyl)-2-chromonecarboxamide'
_space_group_IT_number 19
_symmetry_cell_setting orthorhombic
_symmetry_space_group_name_Hall 'P 2ac 2ab'
_symmetry_space_group_name_H-M 'P 21 21 21'
_atom_sites_solution_hydrogens geom
_atom_sites_solution_primary direct
_atom_sites_solution_secondary difmap
_audit_creation_method SHELXL-97
_cell_angle_alpha 90.00
_cell_angle_beta 90.00
_cell_angle_gamma 90.00
_cell_formula_units_Z 4
_cell_length_a 9.7337(10)
_cell_length_b 13.9495(14)
_cell_length_c 22.104(2)
_cell_measurement_reflns_used 2088
_cell_measurement_temperature 173
_cell_measurement_theta_max 19.63
_cell_measurement_theta_min 2.29
_cell_volume 3001.3(5)
_computing_cell_refinement 'Bruker SAINT'
_computing_data_collection 'Bruker APEX2'
_computing_data_reduction 'Bruker SAINT'
_computing_molecular_graphics 'Bruker SHELXTL'
_computing_publication_material 'Bruker SHELXTL'
_computing_structure_refinement 'SHELXL-97 (Sheldrick, 2008)'
_computing_structure_solution 'SHELXS-97 (Sheldrick, 2008)'
_diffrn_ambient_temperature 173
_diffrn_detector_area_resol_mean 8.333
_diffrn_measured_fraction_theta_full 0.999
_diffrn_measured_fraction_theta_max 0.999
_diffrn_measurement_device_type 'Bruker APEX-II CCD'
_diffrn_measurement_method '\f and \w scans'
_diffrn_radiation_monochromator graphite
_diffrn_radiation_source 'fine-focus sealed tube'
_diffrn_radiation_type MoK\a
_diffrn_radiation_wavelength 0.71073
_diffrn_reflns_av_R_equivalents 0.0415
_diffrn_reflns_av_sigmaI/netI 0.0546
_diffrn_reflns_limit_h_max 11
_diffrn_reflns_limit_h_min -11
_diffrn_reflns_limit_k_max 14
_diffrn_reflns_limit_k_min -16
_diffrn_reflns_limit_l_max 23
_diffrn_reflns_limit_l_min -26
_diffrn_reflns_number 14333
_diffrn_reflns_theta_full 25.01
_diffrn_reflns_theta_max 25.01
_diffrn_reflns_theta_min 1.73
_exptl_absorpt_coefficient_mu 0.089
_exptl_absorpt_correction_T_max 0.9781
_exptl_absorpt_correction_T_min 0.9781
_exptl_absorpt_correction_type empirical
_exptl_absorpt_process_details 'SADABS Sheldrick 1997'
_exptl_crystal_colour colourless
_exptl_crystal_density_diffrn 1.298
_exptl_crystal_density_method 'not measured'
_exptl_crystal_description prismatic
_exptl_crystal_F_000 1232
_exptl_crystal_recrystallization_method 'Re-crystallisation from solvent: CHCl3/hexane'
_exptl_crystal_size_max 0.25
_exptl_crystal_size_mid 0.25
_exptl_crystal_size_min 0.25
_refine_diff_density_max 0.192
_refine_diff_density_min -0.245
_refine_diff_density_rms 0.057
_refine_ls_abs_structure_details 'Flack H D (1983), Acta Cryst. A39, 876-881'
_refine_ls_abs_structure_Flack -0.7(11)
_refine_ls_extinction_method none
_refine_ls_goodness_of_fit_ref 1.005
_refine_ls_hydrogen_treatment constr
_refine_ls_matrix_type full
_refine_ls_number_parameters 399
_refine_ls_number_reflns 5287
_refine_ls_number_restraints 0
_refine_ls_restrained_S_all 1.005
_refine_ls_R_factor_all 0.0587
_refine_ls_R_factor_gt 0.0424
_refine_ls_shift/su_max 0.000
_refine_ls_shift/su_mean 0.000
_refine_ls_structure_factor_coef Fsqd
_refine_ls_weighting_details 'calc w=1/[\s^2^(Fo^2^)+(0.0561P)^2^+0.0000P] where P=(Fo^2^+2Fc^2^)/3'
_refine_ls_weighting_scheme calc
_refine_ls_wR_factor_gt 0.0944
_refine_ls_wR_factor_ref 0.1111
_reflns_number_gt 4221
_reflns_number_total 5287
_reflns_threshold_expression >2sigma(I)
_cod_data_source_file c4ob01827c2.cif
_cod_data_source_block saka423_p212121
_cod_depositor_comments
;
The following automatic conversions were performed:

'_chemical_melting_point' value '521-522' was changed to '521.5(5)' -
the average value was taken and precision was
estimated.

'_symmetry_cell_setting' value 'Orthorhombic' changed to
'orthorhombic' according to
/usr/data/users/saulius/crontab/automatic-downloads/rss-feeds/RSC/lib/dictionaries/cif_core.dic
dictionary named 'cif_core.dic' version 2.4.2 from 2011-04-26.

Automatic conversion script
Id: cif_fix_values 2827 2014-09-09 07:05:25Z andrius 

 Adding full bibliography for 7154126--7154132.cif.
;
_cod_original_sg_symbol_H-M P2(1)2(1)2(1)
_cod_database_code 7154129

loop_
_symmetry_equiv_pos_as_xyz
'x, y, z'
'-x+1/2, -y, z+1/2'
'-x, y+1/2, -z+1/2'
'x+1/2, -y+1/2, -z'

loop_
_atom_site_label
_atom_site_type_symbol
_atom_site_fract_x
_atom_site_fract_y
_atom_site_fract_z
_atom_site_U_iso_or_equiv
_atom_site_adp_type
_atom_site_occupancy
_atom_site_symmetry_multiplicity
_atom_site_calc_flag
_atom_site_refinement_flags
C1 C 0.7659(2) 0.63514(17) 0.80456(10) 0.0246(6) Uani 1 1 d .
C2 C 0.7679(2) 0.74454(17) 0.81524(10) 0.0252(5) Uani 1 1 d .
H2 H 0.7148 0.7793 0.7833 0.030 Uiso 1 1 calc R
C3 C 0.7270(2) 0.77671(18) 0.87767(10) 0.0252(6) Uani 1 1 d .
C4 C 0.6433(3) 0.70973(18) 0.91285(11) 0.0284(6) Uani 1 1 d .
C5 C 0.5732(3) 0.7397(2) 0.96445(12) 0.0404(7) Uani 1 1 d .
H5 H 0.5791 0.8048 0.9768 0.048 Uiso 1 1 calc R
C6 C 0.4954(3) 0.6764(2) 0.99791(14) 0.0526(8) Uani 1 1 d .
H6 H 0.4482 0.6980 1.0330 0.063 Uiso 1 1 calc R
C7 C 0.4863(3) 0.5813(2) 0.98028(13) 0.0483(8) Uani 1 1 d .
H7 H 0.4322 0.5378 1.0032 0.058 Uiso 1 1 calc R
C8 C 0.5557(3) 0.5495(2) 0.92955(11) 0.0362(7) Uani 1 1 d .
H8 H 0.5501 0.4842 0.9178 0.043 Uiso 1 1 calc R
C9 C 0.6331(3) 0.61320(19) 0.89617(10) 0.0281(6) Uani 1 1 d .
C10 C 0.9268(2) 0.63491(17) 0.80623(10) 0.0241(6) Uani 1 1 d .
C11 C 0.9244(2) 0.74510(17) 0.80137(10) 0.0253(6) Uani 1 1 d .
H11 H 0.9778 0.7756 0.8349 0.030 Uiso 1 1 calc R
C12 C 0.9639(3) 0.78584(18) 0.74104(11) 0.0292(6) Uani 1 1 d .
C13 C 1.0406(3) 0.72333(18) 0.70052(11) 0.0287(6) Uani 1 1 d .
C14 C 1.1055(3) 0.7604(2) 0.64884(11) 0.0386(7) Uani 1 1 d .
H14 H 1.1026 0.8273 0.6412 0.046 Uiso 1 1 calc R
C15 C 1.1730(3) 0.7012(2) 0.60930(13) 0.0472(8) Uani 1 1 d .
H15 H 1.2161 0.7271 0.5744 0.057 Uiso 1 1 calc R
C16 C 1.1782(3) 0.6032(2) 0.62048(12) 0.0437(8) Uani 1 1 d .
H16 H 1.2245 0.5624 0.5928 0.052 Uiso 1 1 calc R
C17 C 1.1170(3) 0.5644(2) 0.67123(11) 0.0328(6) Uani 1 1 d .
H17 H 1.1206 0.4974 0.6786 0.039 Uiso 1 1 calc R
C18 C 1.0502(2) 0.62517(18) 0.71120(10) 0.0245(6) Uani 1 1 d .
C19 C 0.9785(2) 0.60085(17) 0.86822(10) 0.0245(5) Uani 1 1 d .
C20 C 1.1031(3) 0.47701(19) 0.92518(11) 0.0325(6) Uani 1 1 d .
H20 H 1.1384 0.5339 0.9479 0.039 Uiso 1 1 calc R
C21 C 1.2276(3) 0.4190(2) 0.90491(13) 0.0463(8) Uani 1 1 d .
H21A H 1.2842 0.4579 0.8777 0.069 Uiso 1 1 calc R
H21B H 1.1967 0.3612 0.8837 0.069 Uiso 1 1 calc R
H21C H 1.2820 0.4006 0.9404 0.069 Uiso 1 1 calc R
C22 C 1.0063(3) 0.42306(19) 0.96740(11) 0.0333(6) Uani 1 1 d .
C23 C 1.0465(3) 0.3398(2) 0.99673(12) 0.0443(7) Uani 1 1 d .
H23 H 1.1338 0.3126 0.9880 0.053 Uiso 1 1 calc R
C24 C 0.9614(4) 0.2956(2) 1.03860(13) 0.0546(9) Uani 1 1 d .
H24 H 0.9909 0.2385 1.0581 0.065 Uiso 1 1 calc R
C25 C 0.8352(4) 0.3334(2) 1.05199(12) 0.0500(8) Uani 1 1 d .
H25 H 0.7779 0.3039 1.0814 0.060 Uiso 1 1 calc R
C26 C 0.7929(4) 0.4145(2) 1.02239(13) 0.0542(8) Uani 1 1 d .
H26 H 0.7042 0.4401 1.0302 0.065 Uiso 1 1 calc R
C27 C 0.8786(3) 0.4594(2) 0.98107(13) 0.0485(8) Uani 1 1 d .
H27 H 0.8484 0.5165 0.9618 0.058 Uiso 1 1 calc R
C28 C 0.7171(3) 0.60673(18) 0.74109(11) 0.0272(6) Uani 1 1 d .
C29 C 0.6370(3) 0.47264(19) 0.67798(11) 0.0347(7) Uani 1 1 d .
H29 H 0.7060 0.4944 0.6474 0.042 Uiso 1 1 calc R
C30 C 0.4962(3) 0.5019(2) 0.65635(13) 0.0474(8) Uani 1 1 d .
H30A H 0.4930 0.5717 0.6514 0.071 Uiso 1 1 calc R
H30B H 0.4272 0.4821 0.6861 0.071 Uiso 1 1 calc R
H30C H 0.4769 0.4710 0.6175 0.071 Uiso 1 1 calc R
C31 C 0.6481(3) 0.3645(2) 0.68408(12) 0.0360(7) Uani 1 1 d .
C32 C 0.5949(3) 0.3159(2) 0.73317(14) 0.0457(8) Uani 1 1 d .
H32 H 0.5521 0.3509 0.7649 0.055 Uiso 1 1 calc R
C33 C 0.6031(4) 0.2169(2) 0.73694(17) 0.0606(10) Uani 1 1 d .
H33 H 0.5667 0.1847 0.7712 0.073 Uiso 1 1 calc R
C34 C 0.6635(4) 0.1652(3) 0.6913(2) 0.0700(12) Uani 1 1 d .
H34 H 0.6701 0.0975 0.6943 0.084 Uiso 1 1 calc R
C35 C 0.7140(4) 0.2116(3) 0.6418(2) 0.0672(11) Uani 1 1 d .
H35 H 0.7532 0.1757 0.6097 0.081 Uiso 1 1 calc R
C36 C 0.7085(3) 0.3113(2) 0.63800(15) 0.0517(8) Uani 1 1 d .
H36 H 0.7463 0.3430 0.6038 0.062 Uiso 1 1 calc R
N1 N 0.6707(2) 0.51736(15) 0.73624(9) 0.0323(5) Uani 1 1 d .
H1 H 0.6597 0.4835 0.7695 0.039 Uiso 1 1 calc R
N2 N 1.0344(2) 0.51321(14) 0.87065(9) 0.0264(5) Uani 1 1 d .
H2A H 1.0298 0.4761 0.8385 0.032 Uiso 1 1 calc R
O1 O 0.99078(18) 0.57997(11) 0.76009(7) 0.0278(4) Uani 1 1 d .
O2 O 0.70289(18) 0.57376(12) 0.84794(7) 0.0287(4) Uani 1 1 d .
O3 O 0.9330(2) 0.86862(13) 0.72849(8) 0.0418(5) Uani 1 1 d .
O4 O 0.75839(18) 0.85632(12) 0.89561(7) 0.0347(4) Uani 1 1 d .
O5 O 0.73069(19) 0.66337(13) 0.69913(7) 0.0366(5) Uani 1 1 d .
O6 O 0.96346(18) 0.65342(12) 0.91181(7) 0.0314(4) Uani 1 1 d .

loop_
_atom_site_aniso_label
_atom_site_aniso_U_11
_atom_site_aniso_U_22
_atom_site_aniso_U_33
_atom_site_aniso_U_23
_atom_site_aniso_U_13
_atom_site_aniso_U_12
C1 0.0299(13) 0.0206(13) 0.0233(13) 0.0010(10) 0.0009(11) -0.0031(11)
C2 0.0297(13) 0.0196(13) 0.0262(13) -0.0004(10) -0.0053(11) -0.0013(11)
C3 0.0228(13) 0.0244(14) 0.0283(13) -0.0040(11) -0.0039(11) 0.0056(11)
C4 0.0262(13) 0.0314(15) 0.0276(13) -0.0059(11) -0.0024(11) -0.0016(12)
C5 0.0400(17) 0.0423(18) 0.0390(16) -0.0132(14) 0.0077(13) -0.0051(15)
C6 0.0537(19) 0.059(2) 0.0453(18) -0.0178(15) 0.0220(15) -0.0099(18)
C7 0.0487(18) 0.052(2) 0.0438(17) -0.0061(15) 0.0177(15) -0.0159(17)
C8 0.0407(16) 0.0347(16) 0.0331(15) -0.0066(12) 0.0064(13) -0.0075(14)
C9 0.0248(13) 0.0345(15) 0.0251(13) -0.0025(11) 0.0004(11) -0.0020(12)
C10 0.0303(14) 0.0191(13) 0.0229(13) -0.0023(10) 0.0029(10) 0.0027(11)
C11 0.0301(14) 0.0196(13) 0.0262(13) 0.0002(11) -0.0019(10) -0.0034(11)
C12 0.0340(14) 0.0232(14) 0.0305(14) 0.0029(11) -0.0023(12) -0.0037(12)
C13 0.0285(13) 0.0291(15) 0.0285(13) 0.0051(11) 0.0013(11) 0.0031(12)
C14 0.0422(16) 0.0378(17) 0.0358(15) 0.0139(13) 0.0065(13) 0.0083(14)
C15 0.0494(18) 0.059(2) 0.0335(16) 0.0112(14) 0.0159(14) 0.0127(17)
C16 0.0481(18) 0.0505(19) 0.0325(15) 0.0008(14) 0.0123(13) 0.0158(16)
C17 0.0374(15) 0.0314(15) 0.0297(14) -0.0004(12) 0.0021(12) 0.0091(13)
C18 0.0245(13) 0.0298(14) 0.0194(12) 0.0036(10) 0.0004(10) 0.0006(11)
C19 0.0274(13) 0.0210(13) 0.0251(13) -0.0001(11) -0.0017(11) -0.0020(11)
C20 0.0378(15) 0.0237(14) 0.0361(15) 0.0059(12) -0.0102(12) -0.0021(12)
C21 0.0368(16) 0.0414(18) 0.0608(19) 0.0191(15) -0.0048(15) 0.0052(15)
C22 0.0422(17) 0.0296(15) 0.0282(13) 0.0036(12) -0.0098(12) -0.0060(13)
C23 0.0542(18) 0.0384(17) 0.0403(16) 0.0127(14) -0.0079(15) -0.0014(16)
C24 0.080(3) 0.0417(19) 0.0417(18) 0.0193(15) -0.0057(18) -0.0078(19)
C25 0.074(2) 0.0461(19) 0.0303(16) 0.0039(14) 0.0025(15) -0.0230(19)
C26 0.058(2) 0.057(2) 0.0474(19) 0.0122(16) 0.0122(16) -0.0035(18)
C27 0.0514(19) 0.049(2) 0.0452(18) 0.0167(15) 0.0085(15) 0.0048(16)
C28 0.0283(13) 0.0264(14) 0.0269(14) -0.0047(12) -0.0004(11) -0.0016(12)
C29 0.0407(16) 0.0369(16) 0.0266(14) -0.0094(12) -0.0028(12) -0.0076(14)
C30 0.0547(19) 0.0355(17) 0.0520(18) -0.0055(14) -0.0173(16) 0.0006(15)
C31 0.0269(14) 0.0346(16) 0.0465(17) -0.0144(13) -0.0088(13) -0.0018(13)
C32 0.0454(17) 0.0351(17) 0.0567(19) -0.0027(15) -0.0026(15) -0.0076(15)
C33 0.061(2) 0.041(2) 0.080(2) 0.0047(19) -0.022(2) -0.0115(18)
C34 0.060(2) 0.0354(19) 0.114(3) -0.021(2) -0.041(2) 0.0157(19)
C35 0.048(2) 0.057(2) 0.096(3) -0.045(2) -0.021(2) 0.0206(19)
C36 0.0332(16) 0.061(2) 0.060(2) -0.0252(17) -0.0029(15) 0.0033(16)
N1 0.0439(13) 0.0270(12) 0.0261(11) -0.0045(9) -0.0021(10) -0.0067(11)
N2 0.0334(12) 0.0199(11) 0.0260(10) 0.0002(9) -0.0037(9) 0.0023(10)
O1 0.0391(10) 0.0191(9) 0.0251(9) -0.0012(7) 0.0056(8) 0.0027(8)
O2 0.0360(10) 0.0236(9) 0.0265(9) -0.0018(7) 0.0067(8) -0.0039(8)
O3 0.0607(13) 0.0228(10) 0.0420(11) 0.0076(9) 0.0107(10) 0.0056(10)
O4 0.0400(11) 0.0251(10) 0.0389(10) -0.0067(8) -0.0012(9) -0.0005(9)
O5 0.0475(11) 0.0356(10) 0.0267(10) 0.0032(8) -0.0075(8) -0.0080(10)
O6 0.0431(10) 0.0250(10) 0.0259(9) -0.0035(8) -0.0029(8) 0.0018(9)

loop_
_atom_type_symbol
_atom_type_description
_atom_type_scat_dispersion_real
_atom_type_scat_dispersion_imag
_atom_type_scat_source
C C 0.0033 0.0016 'International Tables Vol C Tables 4.2.6.8 and 6.1.1.4'
H H 0.0000 0.0000 'International Tables Vol C Tables 4.2.6.8 and 6.1.1.4'
N N 0.0061 0.0033 'International Tables Vol C Tables 4.2.6.8 and 6.1.1.4'
O O 0.0106 0.0060 'International Tables Vol C Tables 4.2.6.8 and 6.1.1.4'

loop_
_geom_angle_atom_site_label_1
_geom_angle_atom_site_label_2
_geom_angle_atom_site_label_3
_geom_angle
O2 C1 C28 109.10(19)
O2 C1 C2 119.77(19)
C28 C1 C2 113.5(2)
O2 C1 C10 114.41(19)
C28 C1 C10 109.31(19)
C2 C1 C10 89.19(18)
C3 C2 C1 115.6(2)
C3 C2 C11 116.0(2)
C1 C2 C11 89.27(18)
C3 C2 H2 111.4
C1 C2 H2 111.4
C11 C2 H2 111.4
O4 C3 C4 123.3(2)
O4 C3 C2 120.3(2)
C4 C3 C2 116.4(2)
C5 C4 C9 118.0(2)
C5 C4 C3 121.1(2)
C9 C4 C3 120.9(2)
C6 C5 C4 121.1(3)
C6 C5 H5 119.5
C4 C5 H5 119.5
C5 C6 C7 119.8(3)
C5 C6 H6 120.1
C7 C6 H6 120.1
C8 C7 C6 120.3(3)
C8 C7 H7 119.9
C6 C7 H7 119.9
C9 C8 C7 119.6(3)
C9 C8 H8 120.2
C7 C8 H8 120.2
C8 C9 O2 115.2(2)
C8 C9 C4 121.2(2)
O2 C9 C4 123.5(2)
O1 C10 C19 109.29(19)
O1 C10 C11 119.67(19)
C19 C10 C11 112.1(2)
O1 C10 C1 115.01(19)
C19 C10 C1 110.45(19)
C11 C10 C1 88.93(18)
C12 C11 C10 115.9(2)
C12 C11 C2 115.4(2)
C10 C11 C2 89.77(19)
C12 C11 H11 111.4
C10 C11 H11 111.4
C2 C11 H11 111.4
O3 C12 C13 123.4(2)
O3 C12 C11 119.7(2)
C13 C12 C11 116.8(2)
C18 C13 C14 118.0(2)
C18 C13 C12 121.3(2)
C14 C13 C12 120.7(2)
C15 C14 C13 120.9(3)
C15 C14 H14 119.6
C13 C14 H14 119.6
C14 C15 C16 119.8(3)
C14 C15 H15 120.1
C16 C15 H15 120.1
C17 C16 C15 121.0(3)
C17 C16 H16 119.5
C15 C16 H16 119.5
C16 C17 C18 118.7(2)
C16 C17 H17 120.6
C18 C17 H17 120.6
O1 C18 C17 114.6(2)
O1 C18 C13 123.7(2)
C17 C18 C13 121.6(2)
O6 C19 N2 124.5(2)
O6 C19 C10 118.7(2)
N2 C19 C10 116.8(2)
N2 C20 C22 113.0(2)
N2 C20 C21 107.7(2)
C22 C20 C21 114.2(2)
N2 C20 H20 107.2
C22 C20 H20 107.2
C21 C20 H20 107.2
C20 C21 H21A 109.5
C20 C21 H21B 109.5
H21A C21 H21B 109.5
C20 C21 H21C 109.5
H21A C21 H21C 109.5
H21B C21 H21C 109.5
C27 C22 C23 117.4(3)
C27 C22 C20 120.7(2)
C23 C22 C20 121.7(3)
C22 C23 C24 121.1(3)
C22 C23 H23 119.5
C24 C23 H23 119.5
C25 C24 C23 120.5(3)
C25 C24 H24 119.7
C23 C24 H24 119.7
C26 C25 C24 119.0(3)
C26 C25 H25 120.5
C24 C25 H25 120.5
C25 C26 C27 120.4(3)
C25 C26 H26 119.8
C27 C26 H26 119.8
C22 C27 C26 121.5(3)
C22 C27 H27 119.3
C26 C27 H27 119.3
O5 C28 N1 125.4(2)
O5 C28 C1 119.5(2)
N1 C28 C1 114.9(2)
N1 C29 C30 111.5(2)
N1 C29 C31 109.2(2)
C30 C29 C31 111.2(2)
N1 C29 H29 108.3
C30 C29 H29 108.3
C31 C29 H29 108.3
C29 C30 H30A 109.5
C29 C30 H30B 109.5
H30A C30 H30B 109.5
C29 C30 H30C 109.5
H30A C30 H30C 109.5
H30B C30 H30C 109.5
C32 C31 C36 118.2(3)
C32 C31 C29 122.1(2)
C36 C31 C29 119.7(3)
C31 C32 C33 121.0(3)
C31 C32 H32 119.5
C33 C32 H32 119.5
C34 C33 C32 120.3(4)
C34 C33 H33 119.9
C32 C33 H33 119.9
C35 C34 C33 119.7(3)
C35 C34 H34 120.1
C33 C34 H34 120.1
C34 C35 C36 120.5(3)
C34 C35 H35 119.7
C36 C35 H35 119.7
C31 C36 C35 120.3(4)
C31 C36 H36 119.9
C35 C36 H36 119.9
C28 N1 C29 123.0(2)
C28 N1 H1 118.5
C29 N1 H1 118.5
C19 N2 C20 122.1(2)
C19 N2 H2A 118.9
C20 N2 H2A 118.9
C18 O1 C10 120.03(18)
C9 O2 C1 119.53(18)

loop_
_geom_bond_atom_site_label_1
_geom_bond_atom_site_label_2
_geom_bond_distance
C1 O2 1.424(3)
C1 C28 1.533(3)
C1 C2 1.544(3)
C1 C10 1.567(3)
C2 C3 1.505(3)
C2 C11 1.554(3)
C2 H2 1.0000
C3 O4 1.218(3)
C3 C4 1.463(4)
C4 C5 1.393(3)
C4 C9 1.400(3)
C5 C6 1.378(4)
C5 H5 0.9500
C6 C7 1.385(4)
C6 H6 0.9500
C7 C8 1.382(4)
C7 H7 0.9500
C8 C9 1.379(3)
C8 H8 0.9500
C9 O2 1.379(3)
C10 O1 1.420(3)
C10 C19 1.535(3)
C10 C11 1.541(3)
C11 C12 1.500(3)
C11 H11 1.0000
C12 O3 1.225(3)
C12 C13 1.456(3)
C13 C18 1.393(3)
C13 C14 1.404(3)
C14 C15 1.370(4)
C14 H14 0.9500
C15 C16 1.390(4)
C15 H15 0.9500
C16 C17 1.381(4)
C16 H16 0.9500
C17 C18 1.386(3)
C17 H17 0.9500
C18 O1 1.379(3)
C19 O6 1.220(3)
C19 N2 1.340(3)
C20 N2 1.468(3)
C20 C22 1.525(4)
C20 C21 1.525(4)
C20 H20 1.0000
C21 H21A 0.9800
C21 H21B 0.9800
C21 H21C 0.9800
C22 C27 1.377(4)
C22 C23 1.386(4)
C23 C24 1.387(4)
C23 H23 0.9500
C24 C25 1.370(5)
C24 H24 0.9500
C25 C26 1.370(4)
C25 H25 0.9500
C26 C27 1.386(4)
C26 H26 0.9500
C27 H27 0.9500
C28 O5 1.226(3)
C28 N1 1.330(3)
C29 N1 1.468(3)
C29 C30 1.508(4)
C29 C31 1.518(4)
C29 H29 1.0000
C30 H30A 0.9800
C30 H30B 0.9800
C30 H30C 0.9800
C31 C32 1.380(4)
C31 C36 1.391(4)
C32 C33 1.386(4)
C32 H32 0.9500
C33 C34 1.372(5)
C33 H33 0.9500
C34 C35 1.363(5)
C34 H34 0.9500
C35 C36 1.395(5)
C35 H35 0.9500
C36 H36 0.9500
N1 H1 0.8800
N2 H2A 0.8800

loop_
_geom_torsion_atom_site_label_1
_geom_torsion_atom_site_label_2
_geom_torsion_atom_site_label_3
_geom_torsion_atom_site_label_4
_geom_torsion
O2 C1 C2 C3 11.8(3)
C28 C1 C2 C3 143.2(2)
C10 C1 C2 C3 -106.1(2)
O2 C1 C2 C11 130.5(2)
C28 C1 C2 C11 -98.1(2)
C10 C1 C2 C11 12.64(18)
C1 C2 C3 O4 160.9(2)
C11 C2 C3 O4 58.3(3)
C1 C2 C3 C4 -22.2(3)
C11 C2 C3 C4 -124.7(2)
O4 C3 C4 C5 12.0(4)
C2 C3 C4 C5 -164.8(2)
O4 C3 C4 C9 -167.0(2)
C2 C3 C4 C9 16.2(3)
C9 C4 C5 C6 -0.4(4)
C3 C4 C5 C6 -179.4(3)
C4 C5 C6 C7 0.0(5)
C5 C6 C7 C8 0.5(5)
C6 C7 C8 C9 -0.6(5)
C7 C8 C9 O2 177.4(2)
C7 C8 C9 C4 0.3(4)
C5 C4 C9 C8 0.2(4)
C3 C4 C9 C8 179.2(2)
C5 C4 C9 O2 -176.7(2)
C3 C4 C9 O2 2.4(4)
O2 C1 C10 O1 102.1(2)
C28 C1 C10 O1 -20.6(3)
C2 C1 C10 O1 -135.27(19)
O2 C1 C10 C19 -22.2(3)
C28 C1 C10 C19 -144.82(19)
C2 C1 C10 C19 100.5(2)
O2 C1 C10 C11 -135.36(19)
C28 C1 C10 C11 102.0(2)
C2 C1 C10 C11 -12.75(18)
O1 C10 C11 C12 12.8(3)
C19 C10 C11 C12 142.7(2)
C1 C10 C11 C12 -105.6(2)
O1 C10 C11 C2 131.1(2)
C19 C10 C11 C2 -99.0(2)
C1 C10 C11 C2 12.67(18)
C3 C2 C11 C12 -135.8(2)
C1 C2 C11 C12 105.9(2)
C3 C2 C11 C10 105.4(2)
C1 C2 C11 C10 -12.85(18)
C10 C11 C12 O3 162.1(2)
C2 C11 C12 O3 59.1(3)
C10 C11 C12 C13 -19.1(3)
C2 C11 C12 C13 -122.1(2)
O3 C12 C13 C18 -167.3(3)
C11 C12 C13 C18 13.9(4)
O3 C12 C13 C14 11.7(4)
C11 C12 C13 C14 -167.1(2)
C18 C13 C14 C15 1.7(4)
C12 C13 C14 C15 -177.3(3)
C13 C14 C15 C16 -0.3(5)
C14 C15 C16 C17 -0.5(5)
C15 C16 C17 C18 -0.2(4)
C16 C17 C18 O1 179.2(2)
C16 C17 C18 C13 1.7(4)
C14 C13 C18 O1 -179.7(2)
C12 C13 C18 O1 -0.7(4)
C14 C13 C18 C17 -2.4(4)
C12 C13 C18 C17 176.6(2)
O1 C10 C19 O6 161.7(2)
C11 C10 C19 O6 26.6(3)
C1 C10 C19 O6 -70.8(3)
O1 C10 C19 N2 -20.0(3)
C11 C10 C19 N2 -155.0(2)
C1 C10 C19 N2 107.5(2)
N2 C20 C22 C27 -45.2(3)
C21 C20 C22 C27 -168.7(3)
N2 C20 C22 C23 139.5(2)
C21 C20 C22 C23 16.0(4)
C27 C22 C23 C24 -0.6(4)
C20 C22 C23 C24 174.9(3)
C22 C23 C24 C25 -0.1(5)
C23 C24 C25 C26 1.5(5)
C24 C25 C26 C27 -2.3(5)
C23 C22 C27 C26 -0.2(4)
C20 C22 C27 C26 -175.7(3)
C25 C26 C27 C22 1.7(5)
O2 C1 C28 O5 162.0(2)
C2 C1 C28 O5 25.7(3)
C10 C1 C28 O5 -72.2(3)
O2 C1 C28 N1 -22.3(3)
C2 C1 C28 N1 -158.7(2)
C10 C1 C28 N1 103.5(2)
N1 C29 C31 C32 44.4(3)
C30 C29 C31 C32 -79.0(3)
N1 C29 C31 C36 -138.2(3)
C30 C29 C31 C36 98.4(3)
C36 C31 C32 C33 0.8(4)
C29 C31 C32 C33 178.3(3)
C31 C32 C33 C34 -0.6(5)
C32 C33 C34 C35 -0.9(5)
C33 C34 C35 C36 2.0(5)
C32 C31 C36 C35 0.3(4)
C29 C31 C36 C35 -177.2(3)
C34 C35 C36 C31 -1.7(5)
O5 C28 N1 C29 3.9(4)
C1 C28 N1 C29 -171.5(2)
C30 C29 N1 C28 -81.2(3)
C31 C29 N1 C28 155.5(2)
O6 C19 N2 C20 -9.6(4)
C10 C19 N2 C20 172.2(2)
C22 C20 N2 C19 91.2(3)
C21 C20 N2 C19 -141.8(2)
C17 C18 O1 C10 176.1(2)
C13 C18 O1 C10 -6.5(3)
C19 C10 O1 C18 -131.2(2)
C11 C10 O1 C18 -0.1(3)
C1 C10 O1 C18 103.9(2)
C8 C9 O2 C1 169.1(2)
C4 C9 O2 C1 -13.9(3)
C28 C1 O2 C9 -127.2(2)
C2 C1 O2 C9 6.1(3)
C10 C1 O2 C9 110.0(2)
